data_7204277
loop_
_publ_author_name
'Destri, Silvia'
'Pasini, Mariacecilia'
'Botta, Chiara'
'Porzio, William'
'Bertini, Fabio'
'Marchi\`o, Luciano'

_publ_section_title
;
 Synthesis and crystal structure and optical properties of
 fluorenic-core oligomers
;
_journal_issue 4
_journal_name_full 'Journal of Materials Chemistry'
_journal_page_first 924
_journal_paper_doi 10.1039/b109089p
_journal_volume 12
_journal_year 2002
_chemical_formula_moiety 2,7-dibromo-9,9-cyclopentanefluorene
_chemical_formula_sum 'C17 H14 Br2'
_chemical_formula_weight 378.10
_space_group_IT_number 61
_symmetry_cell_setting orthorhombic
_symmetry_space_group_name_Hall '-P 2ac 2ab'
_symmetry_space_group_name_H-M 'P b c a'
_atom_sites_solution_hydrogens geom
_atom_sites_solution_primary direct
_atom_sites_solution_secondary difmap
_cell_angle_alpha 90.00
_cell_angle_beta 90.00
_cell_angle_gamma 90.00
_cell_formula_units_Z 8
_cell_length_a 11.746(4)
_cell_length_b 11.892(3)
_cell_length_c 20.568(7)
_cell_measurement_reflns_used 24
_cell_measurement_temperature 293(2)
_cell_measurement_theta_max 35.9
_cell_measurement_theta_min 18.3
_cell_volume 2873.0(16)
_computing_cell_refinement 'local programs'
_computing_data_collection 'Enraf-Nonius CAD4 local programs'
_computing_data_reduction 'local programs'
_computing_molecular_graphics 'ORTEP, PLUTON'
_computing_publication_material SHELXL-97
_computing_structure_refinement 'SHELXL-97 (Sheldrick, 1997)'
_computing_structure_solution SIR-92
_diffrn_ambient_temperature 293(2)
_diffrn_measured_fraction_theta_full 0.885
_diffrn_measured_fraction_theta_max 0.885
_diffrn_measurement_device_type 'Enraf-Nonius CAD4 diffractometer'
_diffrn_measurement_method theta/2-theta
_diffrn_radiation_monochromator graphite
_diffrn_radiation_source 'fine-focus sealed tube'
_diffrn_radiation_type CuK\a
_diffrn_radiation_wavelength 1.54184
_diffrn_reflns_av_R_equivalents 0.0000
_diffrn_reflns_av_sigmaI/netI 0.0546
_diffrn_reflns_limit_h_max 14
_diffrn_reflns_limit_h_min 0
_diffrn_reflns_limit_k_max 14
_diffrn_reflns_limit_k_min 0
_diffrn_reflns_limit_l_max 0
_diffrn_reflns_limit_l_min -24
_diffrn_reflns_number 2718
_diffrn_reflns_theta_full 69.94
_diffrn_reflns_theta_max 69.94
_diffrn_reflns_theta_min 4.30
_diffrn_standards_decay_% 0
_diffrn_standards_interval_count 'every 100 reflections'
_diffrn_standards_number 1
_exptl_absorpt_coefficient_mu 7.000
_exptl_absorpt_correction_T_max 1.000
_exptl_absorpt_correction_T_min 0.860
_exptl_absorpt_correction_type empirical
_exptl_crystal_colour white
_exptl_crystal_density_diffrn 1.748
_exptl_crystal_density_method 'not measured'
_exptl_crystal_description prism
_exptl_crystal_F_000 1488
_exptl_crystal_size_max 0.25
_exptl_crystal_size_mid 0.15
_exptl_crystal_size_min 0.12
_refine_diff_density_max 0.329
_refine_diff_density_min -0.369
_refine_diff_density_rms 0.066
_refine_ls_extinction_method none
_refine_ls_goodness_of_fit_ref 0.837
_refine_ls_hydrogen_treatment mixed
_refine_ls_matrix_type full
_refine_ls_number_parameters 186
_refine_ls_number_reflns 2718
_refine_ls_number_restraints 0
_refine_ls_restrained_S_all 0.837
_refine_ls_R_factor_all 0.0704
_refine_ls_R_factor_gt 0.0325
_refine_ls_shift/su_max 0.002
_refine_ls_shift/su_mean 0.000
_refine_ls_structure_factor_coef Fsqd
_refine_ls_weighting_details 'w=1/[\s^2^(Fo^2^)+(0.0276P)^2^+0.0000P] where P=(Fo^2^+2Fc^2^)/3'
_refine_ls_weighting_scheme calc
_refine_ls_wR_factor_gt 0.0651
_refine_ls_wR_factor_ref 0.0758
_reflns_number_gt 1617
_reflns_number_total 2718
_reflns_threshold_expression >2sigma(I)
_cod_data_source_file b109089p.txt
_cod_data_source_block 2,7-dibromo-9,9-cyclopentanefluorene
_cod_depositor_comments
;
The following automatic conversions were performed:
'_symmetry_cell_setting' value 'Orthorhombic' changed to 'orthorhombic'
according to '/home/saulius/struct/CIF-dictionaries/cif_core.dic'
dictionary named 'cif_core.dic' version 2.4.1 from 2010-06-29.

Automatic conversion script
Id: cif_fix_enum 1527 2010-12-29 10:47:43Z saulius 

The following automatic conversions were performed:

'_refine_ls_weighting_scheme' value 'calc
w=1/[\s^2^(Fo^2^)+(0.0276P)^2^+0.0000P] where P=(Fo^2^+2Fc^2^)/3' was
changed to 'calc'. New tag '_refine_ls_weighting_details' was
created. The value of the new tag was set to
'w=1/[\s^2^(Fo^2^)+(0.0276P)^2^+0.0000P] where P=(Fo^2^+2Fc^2^)/3'.

Automatic conversion script
Id: cif_fix_values 3143 2015-03-26 13:38:13Z robertas 
;
_cod_original_sg_symbol_H-M Pbca
_cod_database_code 7204277

loop_
_symmetry_equiv_pos_as_xyz
'x, y, z'
'-x+1/2, -y, z+1/2'
'x+1/2, -y+1/2, -z'
'-x, y+1/2, -z+1/2'
'-x, -y, -z'
'x-1/2, y, -z-1/2'
'-x-1/2, y-1/2, z'
'x, -y-1/2, z-1/2'

loop_
_atom_site_label
_atom_site_type_symbol
_atom_site_fract_x
_atom_site_fract_y
_atom_site_fract_z
_atom_site_U_iso_or_equiv
_atom_site_adp_type
_atom_site_occupancy
_atom_site_calc_flag
_atom_site_refinement_flags
_atom_site_disorder_assembly
_atom_site_disorder_group
Br1 Br 0.10765(4) -0.08486(5) 0.92559(2) 0.06186(16) Uani 1 d . . .
Br2 Br 0.56513(5) 0.27214(5) 0.53387(3) 0.07112(18) Uani 1 d . . .
C1 C 0.4137(3) 0.1474(3) 0.61340(19) 0.0455(10) Uani 1 d . . .
H1 H 0.3863 0.1187 0.5744 0.047(11) Uiso 1 calc R . .
C2 C 0.5015(4) 0.2252(4) 0.6143(2) 0.0482(10) Uani 1 d . . .
C3 C 0.5450(4) 0.2699(4) 0.6714(2) 0.0545(11) Uani 1 d . . .
H3 H 0.6044 0.3215 0.6703 0.092(18) Uiso 1 calc R . .
C4 C 0.4985(4) 0.2363(4) 0.7296(2) 0.0522(11) Uani 1 d . . .
H4 H 0.5260 0.2657 0.7684 0.053(12) Uiso 1 calc R . .
C5 C 0.3579(4) 0.1241(4) 0.85165(19) 0.0514(12) Uani 1 d . . .
H5 H 0.4121 0.1732 0.8683 0.071(15) Uiso 1 calc R . .
C6 C 0.2860(4) 0.0655(4) 0.89303(19) 0.0548(12) Uani 1 d . . .
H6 H 0.2921 0.0746 0.9378 0.043(11) Uiso 1 calc R . .
C7 C 0.2052(3) -0.0064(4) 0.86745(19) 0.0467(11) Uani 1 d . . .
C8 C 0.1935(4) -0.0241(4) 0.80133(19) 0.0461(10) Uani 1 d . . .
H8 H 0.1392 -0.0736 0.7851 0.045(12) Uiso 1 calc R . .
C9 C 0.2715(3) 0.0303(3) 0.68600(17) 0.0383(9) Uani 1 d . . .
C10 C 0.3681(3) 0.1136(3) 0.67231(18) 0.0385(9) Uani 1 d . . .
C11 C 0.4103(3) 0.1582(3) 0.73043(18) 0.0426(10) Uani 1 d . . .
C12 C 0.3481(4) 0.1084(3) 0.78491(18) 0.0434(10) Uani 1 d . . .
C13 C 0.2657(3) 0.0346(3) 0.75988(17) 0.0395(9) Uani 1 d . . .
C14 C 0.2944(4) -0.0886(3) 0.65842(18) 0.0461(10) Uani 1 d . . .
H14A H 0.3749 -0.1066 0.6606 0.075(16) Uiso 1 calc R . .
H14B H 0.2523 -0.1449 0.6826 0.043(11) Uiso 1 calc R . .
C15 C 0.2539(4) -0.0841(4) 0.58757(18) 0.0533(11) Uani 1 d . . .
H15A H 0.3172 -0.0682 0.5587 0.13(2) Uiso 1 calc R . .
H15B H 0.2202 -0.1553 0.5750 0.059(13) Uiso 1 calc R . .
C16 C 0.1654(4) 0.0102(4) 0.5842(2) 0.0660(14) Uani 1 d . . .
H16A H 0.1879 0.0661 0.5523 0.11(2) Uiso 1 calc R . .
H16B H 0.0918 -0.0198 0.5717 0.079(17) Uiso 1 calc R . .
C17 C 0.1589(4) 0.0629(4) 0.65183(19) 0.0487(11) Uani 1 d . . .
H17A H 0.0941 0.0337 0.6757 0.048(12) Uiso 1 calc R . .
H17B H 0.1519 0.1440 0.6487 0.057(13) Uiso 1 calc R . .

loop_
_atom_site_aniso_label
_atom_site_aniso_U_11
_atom_site_aniso_U_22
_atom_site_aniso_U_33
_atom_site_aniso_U_23
_atom_site_aniso_U_13
_atom_site_aniso_U_12
Br1 0.0666(3) 0.0741(3) 0.0449(2) 0.0049(3) 0.0104(2) -0.0024(3)
Br2 0.0764(4) 0.0719(4) 0.0650(3) 0.0101(3) 0.0166(3) -0.0190(3)
C1 0.052(3) 0.043(2) 0.041(2) -0.0029(19) -0.001(2) -0.004(2)
C2 0.051(3) 0.044(2) 0.050(2) 0.008(2) 0.004(2) 0.000(2)
C3 0.047(3) 0.046(3) 0.071(3) 0.000(2) -0.002(2) -0.011(2)
C4 0.051(3) 0.053(3) 0.053(3) -0.008(2) -0.009(2) -0.003(2)
C5 0.052(3) 0.060(3) 0.042(2) -0.010(2) -0.006(2) -0.006(2)
C6 0.065(3) 0.069(3) 0.031(2) -0.005(2) 0.000(2) 0.006(3)
C7 0.046(3) 0.055(3) 0.039(2) 0.000(2) 0.0070(19) 0.003(2)
C8 0.048(3) 0.047(3) 0.043(2) -0.002(2) -0.001(2) -0.001(2)
C9 0.041(2) 0.040(2) 0.035(2) -0.0024(18) -0.0041(17) 0.002(2)
C10 0.039(2) 0.033(2) 0.043(2) 0.0016(18) -0.0046(18) -0.0006(18)
C11 0.043(3) 0.043(2) 0.041(2) -0.0025(18) -0.0070(19) 0.001(2)
C12 0.044(2) 0.046(3) 0.040(2) -0.0029(19) -0.0013(19) 0.003(2)
C13 0.043(2) 0.043(2) 0.0327(19) -0.0014(18) 0.0040(18) 0.004(2)
C14 0.056(3) 0.038(2) 0.044(2) -0.002(2) 0.003(2) 0.001(2)
C15 0.071(3) 0.050(3) 0.040(2) -0.009(2) 0.000(2) -0.013(3)
C16 0.074(4) 0.071(3) 0.054(3) -0.001(3) -0.018(3) -0.005(3)
C17 0.041(2) 0.056(3) 0.050(3) 0.005(2) -0.004(2) 0.002(2)

loop_
_atom_type_symbol
_atom_type_description
_atom_type_scat_dispersion_real
_atom_type_scat_dispersion_imag
_atom_type_scat_source
C C 0.0181 0.0091 'International Tables Vol C Tables 4.2.6.8 and 6.1.1.4'
H H 0.0000 0.0000 'International Tables Vol C Tables 4.2.6.8 and 6.1.1.4'
Br Br -0.6763 1.2805 'International Tables Vol C Tables 4.2.6.8 and 6.1.1.4'

loop_
_geom_angle_atom_site_label_1
_geom_angle_atom_site_label_2
_geom_angle_atom_site_label_3
_geom_angle
_geom_angle_site_symmetry_1
_geom_angle_site_symmetry_3
_geom_angle_publ_flag
C10 C1 C2 118.0(4) . . ?
C3 C2 C1 122.8(4) . . ?
C3 C2 Br2 118.7(3) . . ?
C1 C2 Br2 118.5(3) . . ?
C4 C3 C2 118.7(4) . . ?
C3 C4 C11 120.0(4) . . ?
C12 C5 C6 119.2(4) . . ?
C7 C6 C5 119.7(4) . . ?
C8 C7 C6 122.5(4) . . ?
C8 C7 Br1 119.0(3) . . ?
C6 C7 Br1 118.6(3) . . ?
C7 C8 C13 117.8(4) . . ?
C13 C9 C10 101.3(3) . . ?
C13 C9 C14 113.8(3) . . ?
C10 C9 C14 113.3(3) . . ?
C13 C9 C17 114.0(3) . . ?
C10 C9 C17 112.8(3) . . ?
C14 C9 C17 102.2(3) . . ?
C1 C10 C11 120.0(4) . . ?
C1 C10 C9 129.4(4) . . ?
C11 C10 C9 110.5(3) . . ?
C4 C11 C10 120.5(4) . . ?
C4 C11 C12 130.7(4) . . ?
C10 C11 C12 108.9(3) . . ?
C5 C12 C13 120.2(4) . . ?
C5 C12 C11 131.3(4) . . ?
C13 C12 C11 108.5(3) . . ?
C8 C13 C12 120.6(3) . . ?
C8 C13 C9 128.6(4) . . ?
C12 C13 C9 110.8(3) . . ?
C15 C14 C9 105.2(3) . . ?
C16 C15 C14 106.2(3) . . ?
C17 C16 C15 107.0(4) . . ?
C16 C17 C9 105.6(4) . . ?

loop_
_geom_bond_atom_site_label_1
_geom_bond_atom_site_label_2
_geom_bond_distance
_geom_bond_site_symmetry_2
_geom_bond_publ_flag
Br1 C7 1.901(4) . ?
Br2 C2 1.900(4) . ?
C1 C10 1.385(5) . ?
C1 C2 1.385(5) . ?
C2 C3 1.386(6) . ?
C3 C4 1.376(5) . ?
C4 C11 1.391(5) . ?
C5 C12 1.390(5) . ?
C5 C6 1.387(5) . ?
C6 C7 1.381(5) . ?
C7 C8 1.383(5) . ?
C8 C13 1.390(5) . ?
C9 C13 1.522(5) . ?
C9 C10 1.532(5) . ?
C9 C14 1.548(5) . ?
C9 C17 1.547(5) . ?
C10 C11 1.399(5) . ?
C11 C12 1.463(5) . ?
C12 C13 1.404(5) . ?
C14 C15 1.534(5) . ?
C15 C16 1.532(6) . ?
C16 C17 1.528(5) . ?

loop_
_cod_related_entry_id
_cod_related_entry_database
_cod_related_entry_code
1 ChemSpider 21143376
